data_4513368
loop_
_publ_author_name
'Hu, Yu-Jing'
'Yang, Jin'
'Liu, Ying-Ying'
'Song, Shuyan'
'Ma, Jian-Fang'

_publ_section_title
;
 A Family of Capsule-Based Coordination Polymers Constructed from a New
 Tetrakis(1,2,4-triazol-ylmethyl)resorcin[4]arene Cavitand and Varied
 Dicarboxylates for Selective Metal-Ion Exchange and Luminescent
 Properties
;
_journal_issue 8
_journal_name_full 'Crystal Growth &amp; Design'
_journal_page_first 3822
_journal_paper_doi 10.1021/acs.cgd.5b00469
_journal_volume 15
_journal_year 2015
_chemical_formula_moiety 'C40 H34 Cd N6 O9.50'
_chemical_formula_sum 'C40 H34 Cd N6 O9.5'
_chemical_formula_weight 863.13
_chemical_name_systematic
;
 ?
;
_space_group_IT_number 15
_symmetry_cell_setting monoclinic
_symmetry_space_group_name_Hall '-C 2yc'
_symmetry_space_group_name_H-M 'C 1 2/c 1'
_atom_sites_solution_hydrogens geom
_atom_sites_solution_primary direct
_atom_sites_solution_secondary difmap
_audit_creation_method SHELXL-97
_cell_angle_alpha 90.00
_cell_angle_beta 96.038(18)
_cell_angle_gamma 90.00
_cell_formula_units_Z 8
_cell_length_a 15.456(2)
_cell_length_b 33.898(4)
_cell_length_c 17.976(4)
_cell_measurement_reflns_used 2125
_cell_measurement_temperature 293(2)
_cell_measurement_theta_max 29.0983
_cell_measurement_theta_min 2.9044
_cell_volume 9366(3)
_computing_cell_refinement 'CrysAlisPro(1.171.35.21) (Agilent Tech., 2012)'
_computing_data_collection 'CrysAlisPro(1.171.35.21) (Agilent Tech., 2012)'
_computing_data_reduction 'CrysAlisPro(1.171.35.21) (Agilent Tech., 2012)'
_computing_structure_refinement 'SHELXL-97 (Sheldrick, 2008)'
_computing_structure_solution 'SHELXS-97 (Sheldrick, 2008)'
_diffrn_ambient_temperature 293(2)
_diffrn_detector_area_resol_mean 10.0
_diffrn_measured_fraction_theta_full 0.983
_diffrn_measured_fraction_theta_max 0.984
_diffrn_measurement_device_type 'Oxford Diffraction Gemini R Ultra'
_diffrn_measurement_method '\w scan'
_diffrn_radiation_monochromator graphite
_diffrn_radiation_source 'fine-focus sealed tube'
_diffrn_radiation_type MoK\a
_diffrn_radiation_wavelength 0.71073
_diffrn_reflns_av_R_equivalents 0.0572
_diffrn_reflns_av_sigmaI/netI 0.0956
_diffrn_reflns_limit_h_max 18
_diffrn_reflns_limit_h_min -15
_diffrn_reflns_limit_k_max 40
_diffrn_reflns_limit_k_min -40
_diffrn_reflns_limit_l_max 16
_diffrn_reflns_limit_l_min -21
_diffrn_reflns_number 17001
_diffrn_reflns_theta_full 25.00
_diffrn_reflns_theta_max 25.35
_diffrn_reflns_theta_min 3.29
_exptl_absorpt_coefficient_mu 0.520
_exptl_absorpt_correction_T_max 0.9450
_exptl_absorpt_correction_T_min 0.8513
_exptl_absorpt_correction_type multi-scan
_exptl_absorpt_process_details
;
CrysAlis (Oxford Diffraction, 2006)
;
_exptl_crystal_colour colorless
_exptl_crystal_density_diffrn 1.224
_exptl_crystal_density_method 'not measured'
_exptl_crystal_description needle
_exptl_crystal_F_000 3520
_exptl_crystal_size_max 0.32
_exptl_crystal_size_mid 0.13
_exptl_crystal_size_min 0.11
_refine_diff_density_max 1.342
_refine_diff_density_min -0.404
_refine_diff_density_rms 0.098
_refine_ls_extinction_method none
_refine_ls_goodness_of_fit_ref 0.967
_refine_ls_hydrogen_treatment mixed
_refine_ls_matrix_type full
_refine_ls_number_parameters 567
_refine_ls_number_reflns 8452
_refine_ls_number_restraints 15
_refine_ls_restrained_S_all 0.967
_refine_ls_R_factor_all 0.1830
_refine_ls_R_factor_gt 0.0885
_refine_ls_shift/su_max 0.000
_refine_ls_shift/su_mean 0.000
_refine_ls_structure_factor_coef Fsqd
_refine_ls_weighting_details 'calc w=1/[\s^2^(Fo^2^)+(0.1649P)^2^+0.0000P] where P=(Fo^2^+2Fc^2^)/3'
_refine_ls_weighting_scheme calc
_refine_ls_wR_factor_gt 0.2303
_refine_ls_wR_factor_ref 0.3097
_reflns_number_gt 3565
_reflns_number_total 8452
_reflns_threshold_expression >2\s(I)
_cod_data_source_file cg5b00469_si_002.cif
_cod_data_source_block Compound-4
_cod_depositor_comments 'Adding full bibliography for 4513365--4513370.cif.'
_cod_original_sg_symbol_H-M 'C 2/c'
_cod_original_formula_sum 'C40 H34 Cd N6 O9.50'
_cod_database_code 4513368

loop_
_symmetry_equiv_pos_as_xyz
'x, y, z'
'-x, y, -z+1/2'
'x+1/2, y+1/2, z'
'-x+1/2, y+1/2, -z+1/2'
'-x, -y, -z'
'x, -y, z-1/2'
'-x+1/2, -y+1/2, -z'
'x+1/2, -y+1/2, z-1/2'

loop_
_atom_site_label
_atom_site_type_symbol
_atom_site_fract_x
_atom_site_fract_y
_atom_site_fract_z
_atom_site_U_iso_or_equiv
_atom_site_adp_type
_atom_site_occupancy
_atom_site_symmetry_multiplicity
_atom_site_calc_flag
_atom_site_refinement_flags
C1 C 0.6950(18) 0.1451(3) 0.6520(16) 0.176(17) Uani 0.50 1 d PD
C2 C 0.6681(14) 0.1067(4) 0.6170(11) 0.153(10) Uani 0.50 1 d PGD
C3 C 0.6772(12) 0.0909(5) 0.5469(11) 0.168(12) Uani 0.50 1 d PG
C4 C 0.6580(14) 0.0514(5) 0.5325(13) 0.205(18) Uani 0.50 1 d PG
H4 H 0.6641 0.0409 0.4855 0.246 Uiso 0.50 1 calc PR
C5 C 0.6298(18) 0.0277(3) 0.5882(16) 0.32(3) Uani 0.50 1 d PGD
C6 C 0.621(2) 0.0434(6) 0.6583(14) 0.240(19) Uiso 0.50 1 d PG
H6 H 0.6019 0.0276 0.6956 0.288 Uiso 0.50 1 calc PR
C7 C 0.6399(18) 0.0829(6) 0.6727(10) 0.26(2) Uani 0.50 1 d PG
H7 H 0.6338 0.0935 0.7196 0.310 Uiso 0.50 1 calc PR
C8 C 0.592(4) -0.0133(9) 0.583(4) 0.36(2) Uani 0.50 1 d PDU
C9 C 0.584(3) -0.0365(11) 0.522(3) 0.27(2) Uiso 0.50 1 d PD
C10 C 0.5270(15) -0.0727(6) 0.5221(12) 0.229(19) Uani 0.50 1 d PGD
C11 C 0.4451(17) -0.0816(6) 0.5427(11) 0.31(4) Uani 0.50 1 d PG
H11 H 0.4235 -0.0680 0.5816 0.371 Uiso 0.50 1 calc PR
C12 C 0.3953(12) -0.1110(5) 0.5050(12) 0.153(10) Uani 0.50 1 d PG
C13 C 0.4275(11) -0.1315(4) 0.4468(10) 0.135(8) Uani 0.50 1 d PGD
C14 C 0.5094(12) -0.1225(4) 0.4263(12) 0.157(11) Uani 0.50 1 d PG
H14 H 0.5310 -0.1362 0.3873 0.189 Uiso 0.50 1 calc PR
C15 C 0.5592(9) -0.0932(5) 0.4639(15) 0.24(2) Uani 0.50 1 d PG
H15 H 0.6141 -0.0872 0.4501 0.282 Uiso 0.50 1 calc PR
C16 C 0.3765(15) -0.1652(5) 0.4095(13) 0.111(7) Uani 0.50 1 d PD
C17 C 0.8973(6) 0.2412(4) 0.6294(7) 0.109(3) Uani 1 1 d D
C18 C 0.9845(5) 0.2465(3) 0.6021(6) 0.101(3) Uani 1 1 d D
C19 C 1.0492(7) 0.2229(3) 0.6264(8) 0.124(4) Uani 1 1 d .
H19 H 1.0413 0.2044 0.6633 0.149 Uiso 1 1 calc R
C20 C 1.1296(8) 0.2253(4) 0.5973(11) 0.148(5) Uani 1 1 d .
H20 H 1.1752 0.2091 0.6165 0.177 Uiso 1 1 calc R
C21 C 1.1421(8) 0.2514(6) 0.5402(10) 0.139(5) Uani 1 1 d D
C22 C 1.0744(11) 0.2767(5) 0.5172(8) 0.152(5) Uani 1 1 d .
H22 H 1.0812 0.2955 0.4805 0.182 Uiso 1 1 calc R
C23 C 0.9957(8) 0.2742(4) 0.5488(8) 0.127(4) Uani 1 1 d .
H23 H 0.9506 0.2915 0.5333 0.153 Uiso 1 1 calc R
C24 C 1.2209(7) 0.2553(7) 0.4998(11) 0.220(9) Uani 1 1 d D
C25 C 0.5606(7) 0.2743(3) 0.6151(6) 0.108(3) Uani 1 1 d .
H25 H 0.5299 0.2595 0.6472 0.130 Uiso 1 1 calc R
C26 C 0.6600(6) 0.2922(3) 0.5503(5) 0.087(2) Uani 1 1 d .
H26 H 0.7108 0.2937 0.5270 0.105 Uiso 1 1 calc R
C27 C 0.5851(7) 0.3512(3) 0.4957(4) 0.096(3) Uani 1 1 d .
H27A H 0.5364 0.3474 0.4577 0.116 Uiso 1 1 calc R
H27B H 0.6369 0.3547 0.4703 0.116 Uiso 1 1 calc R
C28 C 0.5699(6) 0.3878(2) 0.5385(4) 0.077(2) Uani 1 1 d .
C29 C 0.6358(6) 0.4042(2) 0.5848(4) 0.078(2) Uani 1 1 d .
C30 C 0.6287(6) 0.4399(2) 0.6240(4) 0.080(2) Uani 1 1 d .
C31 C 0.5463(6) 0.4570(2) 0.6166(4) 0.072(2) Uani 1 1 d .
H31 H 0.5376 0.4797 0.6441 0.087 Uiso 1 1 calc R
C32 C 0.4777(6) 0.4421(2) 0.5709(4) 0.077(2) Uani 1 1 d .
C33 C 0.4914(6) 0.4070(2) 0.5335(4) 0.078(2) Uani 1 1 d .
C34 C 0.3891(6) 0.4605(2) 0.5648(4) 0.088(2) Uani 1 1 d .
H34 H 0.3598 0.4533 0.5157 0.106 Uiso 1 1 calc R
C35 C 0.3907(6) 0.5059(2) 0.5688(5) 0.101(3) Uani 1 1 d .
H35A H 0.3322 0.5157 0.5652 0.152 Uiso 1 1 calc R
H35B H 0.4196 0.5161 0.5282 0.152 Uiso 1 1 calc R
H35C H 0.4214 0.5140 0.6154 0.152 Uiso 1 1 calc R
C36 C 0.3642(7) 0.3669(3) 0.5203(5) 0.101(3) Uani 1 1 d .
H36A H 0.3926 0.3559 0.5664 0.122 Uiso 1 1 calc R
H36B H 0.3451 0.3452 0.4874 0.122 Uiso 1 1 calc R
C37 C 0.3370(5) 0.4414(2) 0.6241(4) 0.078(2) Uani 1 1 d .
C38 C 0.3369(5) 0.4574(2) 0.6937(4) 0.077(2) Uani 1 1 d .
H38 H 0.3656 0.4812 0.7046 0.092 Uiso 1 1 calc R
C39 C 0.2950(5) 0.4389(2) 0.7483(4) 0.079(2) Uani 1 1 d .
C40 C 0.2534(5) 0.4037(2) 0.7314(4) 0.077(2) Uani 1 1 d .
C41 C 0.2507(5) 0.3871(3) 0.6618(4) 0.084(2) Uani 1 1 d .
C42 C 0.2941(5) 0.4066(2) 0.6075(4) 0.079(2) Uani 1 1 d .
C43 C 0.2977(6) 0.4569(3) 0.8276(4) 0.088(2) Uani 1 1 d .
H43 H 0.2449 0.4477 0.8479 0.106 Uiso 1 1 calc R
C44 C 0.2940(7) 0.5016(3) 0.8296(5) 0.108(3) Uani 1 1 d .
H44A H 0.2446 0.5106 0.7972 0.162 Uiso 1 1 calc R
H44B H 0.3462 0.5123 0.8130 0.162 Uiso 1 1 calc R
H44C H 0.2888 0.5102 0.8798 0.162 Uiso 1 1 calc R
C45 C 0.2619(6) 0.3637(3) 0.8405(5) 0.096(3) Uani 1 1 d .
H45A H 0.3149 0.3551 0.8209 0.115 Uiso 1 1 calc R
H45B H 0.2303 0.3402 0.8527 0.115 Uiso 1 1 calc R
C46 C 0.1989(6) 0.3504(3) 0.6416(5) 0.106(3) Uani 1 1 d .
H46A H 0.1415 0.3530 0.6585 0.127 Uiso 1 1 calc R
H46B H 0.1916 0.3474 0.5877 0.127 Uiso 1 1 calc R
C47 C 0.3344(7) 0.2720(3) 0.7014(6) 0.108(3) Uani 1 1 d .
H47 H 0.3856 0.2575 0.7028 0.129 Uiso 1 1 calc R
C48 C 0.2092(8) 0.2891(3) 0.7202(5) 0.103(3) Uani 1 1 d .
H48 H 0.1541 0.2898 0.7365 0.124 Uiso 1 1 calc R
N1 N 0.5952(5) 0.3169(2) 0.5409(4) 0.0878(19) Uani 1 1 d .
N2 N 0.5294(5) 0.3062(2) 0.5819(5) 0.106(2) Uani 1 1 d .
N3 N 0.6414(5) 0.2645(2) 0.5989(4) 0.097(2) Uani 1 1 d .
N4 N 0.2409(5) 0.3159(2) 0.6750(4) 0.099(2) Uani 1 1 d .
N5 N 0.3212(6) 0.3051(3) 0.6623(4) 0.111(2) Uani 1 1 d .
N6 N 0.2686(6) 0.2617(2) 0.7379(4) 0.097(2) Uani 1 1 d .
O1 O 0.701(3) 0.1659(7) 0.7135(15) 0.38(4) Uani 0.50 1 d PD
O2 O 0.714(4) 0.1664(11) 0.596(2) 0.163(17) Uani 0.50 1 d PD
O3 O 0.294(2) -0.1714(8) 0.4293(19) 0.107(9) Uani 0.50 1 d P
O4 O 0.4011(10) -0.1820(4) 0.3542(9) 0.119(4) Uani 0.50 1 d P
O5 O 0.8392(5) 0.2655(3) 0.6089(5) 0.150(3) Uani 1 1 d .
O6 O 0.8834(5) 0.2113(3) 0.6659(6) 0.151(3) Uani 1 1 d .
O7 O 0.7152(4) 0.38510(18) 0.5928(3) 0.0953(17) Uani 1 1 d .
O8 O 0.4239(4) 0.39062(17) 0.4859(3) 0.0916(16) Uani 1 1 d .
O9 O 0.2893(4) 0.38998(18) 0.5366(3) 0.0913(16) Uani 1 1 d .
O10 O 0.2114(3) 0.38440(18) 0.7844(3) 0.0923(16) Uani 1 1 d .
O2W O 0.5000 0.2087(6) 0.7500 0.304(14) Uani 1 2 d S
O3W O 0.0000 0.3252(9) 0.7500 0.345(14) Uani 1 2 d S
Cd1 Cd 0.73753(4) 0.221215(18) 0.66190(4) 0.0983(4) Uani 1 1 d D
O1W O 0.5000 0.5373(4) 0.7500 0.183(5) Uani 1 2 d S

loop_
_atom_site_aniso_label
_atom_site_aniso_U_11
_atom_site_aniso_U_22
_atom_site_aniso_U_33
_atom_site_aniso_U_23
_atom_site_aniso_U_13
_atom_site_aniso_U_12
C1 0.106(17) 0.14(3) 0.28(4) 0.11(3) 0.03(2) -0.007(17)
C2 0.18(2) 0.065(12) 0.21(3) -0.004(15) 0.01(2) -0.072(15)
C3 0.112(17) 0.106(17) 0.30(4) -0.09(2) 0.06(2) -0.051(14)
C4 0.112(17) 0.14(2) 0.36(5) -0.12(3) -0.01(2) -0.012(17)
C5 0.28(5) 0.09(2) 0.59(11) 0.06(4) 0.04(6) -0.07(3)
C7 0.38(6) 0.13(2) 0.26(4) 0.02(2) -0.03(4) -0.17(3)
C8 0.36(2) 0.36(2) 0.36(2) 0.0000(10) 0.037(3) 0.0000(10)
C10 0.24(4) 0.11(2) 0.31(5) -0.01(3) -0.08(4) -0.06(3)
C11 0.49(8) 0.22(4) 0.26(4) -0.12(3) 0.21(5) -0.24(5)
C12 0.119(18) 0.16(2) 0.19(3) -0.08(2) 0.064(18) -0.027(17)
C13 0.17(2) 0.061(11) 0.19(2) 0.002(12) 0.060(18) -0.026(12)
C14 0.17(2) 0.062(11) 0.26(3) -0.071(15) 0.12(2) -0.034(12)
C15 0.12(2) 0.14(3) 0.43(6) -0.06(3) -0.06(3) 0.03(2)
C16 0.131(17) 0.067(11) 0.143(19) -0.025(12) 0.059(16) -0.010(12)
C17 0.084(7) 0.113(8) 0.135(9) -0.054(7) 0.031(6) -0.011(6)
C18 0.074(6) 0.095(7) 0.134(8) -0.046(6) 0.017(6) -0.009(6)
C19 0.082(7) 0.119(8) 0.173(11) -0.055(7) 0.022(7) -0.017(6)
C20 0.087(8) 0.138(11) 0.214(16) -0.075(10) -0.003(9) -0.003(7)
C21 0.090(9) 0.154(12) 0.176(14) -0.078(10) 0.035(9) -0.036(9)
C22 0.134(11) 0.178(14) 0.148(11) -0.047(9) 0.038(9) -0.067(11)
C23 0.089(7) 0.131(10) 0.164(11) -0.027(8) 0.022(7) -0.022(6)
C24 0.090(11) 0.28(2) 0.296(17) -0.193(16) 0.050(15) -0.082(15)
C25 0.106(7) 0.089(7) 0.135(8) -0.004(6) 0.042(6) -0.014(6)
C26 0.106(6) 0.082(5) 0.078(5) -0.024(4) 0.031(5) 0.015(5)
C27 0.118(7) 0.105(7) 0.067(5) -0.012(5) 0.016(5) 0.005(5)
C28 0.095(6) 0.079(5) 0.063(5) -0.010(4) 0.030(4) 0.008(5)
C29 0.092(6) 0.072(5) 0.075(5) -0.006(4) 0.035(5) 0.005(4)
C30 0.101(6) 0.088(5) 0.058(4) 0.008(4) 0.036(4) -0.014(5)
C31 0.104(6) 0.067(4) 0.054(4) 0.005(3) 0.038(4) -0.009(4)
C32 0.110(6) 0.067(4) 0.057(4) 0.007(4) 0.029(4) 0.009(4)
C33 0.114(6) 0.075(5) 0.049(4) 0.001(4) 0.025(4) -0.011(5)
C34 0.114(6) 0.088(5) 0.065(5) 0.020(4) 0.021(4) 0.012(5)
C35 0.119(7) 0.080(5) 0.111(7) 0.027(5) 0.043(5) 0.012(5)
C36 0.125(8) 0.092(6) 0.089(6) -0.010(5) 0.015(6) -0.013(6)
C37 0.086(5) 0.075(5) 0.076(5) 0.025(4) 0.021(4) 0.006(4)
C38 0.092(5) 0.074(5) 0.067(5) 0.009(4) 0.019(4) 0.016(4)
C39 0.074(5) 0.088(5) 0.078(5) 0.019(4) 0.028(4) 0.019(4)
C40 0.073(5) 0.083(5) 0.078(5) 0.016(4) 0.026(4) -0.003(4)
C41 0.100(6) 0.086(5) 0.070(5) 0.021(4) 0.019(4) -0.003(4)
C42 0.087(5) 0.084(5) 0.066(5) 0.007(4) 0.015(4) 0.004(4)
C43 0.088(5) 0.096(6) 0.086(6) 0.003(4) 0.037(5) 0.019(5)
C44 0.131(7) 0.091(6) 0.107(7) -0.011(5) 0.037(6) 0.028(6)
C45 0.095(6) 0.106(7) 0.091(6) 0.030(5) 0.029(5) -0.028(5)
C46 0.093(6) 0.114(7) 0.108(7) 0.021(6) 0.000(5) -0.022(6)
C47 0.119(8) 0.107(7) 0.104(7) 0.015(6) 0.045(6) 0.006(6)
C48 0.122(8) 0.090(6) 0.101(7) 0.011(5) 0.027(6) -0.023(6)
N1 0.106(5) 0.077(4) 0.085(5) -0.021(4) 0.031(4) 0.009(4)
N2 0.099(5) 0.094(6) 0.130(6) -0.015(5) 0.030(5) 0.009(4)
N3 0.099(5) 0.089(5) 0.108(5) -0.019(4) 0.032(4) 0.008(4)
N4 0.101(6) 0.095(5) 0.103(5) 0.013(4) 0.014(5) -0.015(4)
N5 0.109(6) 0.116(7) 0.114(6) 0.013(5) 0.032(5) -0.010(5)
N6 0.110(5) 0.076(4) 0.110(5) 0.006(4) 0.038(5) -0.011(4)
O1 0.66(8) 0.096(16) 0.46(6) 0.04(2) 0.45(6) -0.01(3)
O2 0.20(3) 0.098(19) 0.19(3) -0.059(18) 0.01(2) 0.034(18)
O3 0.15(2) 0.069(10) 0.118(14) -0.027(9) 0.088(15) -0.046(13)
O4 0.155(12) 0.073(8) 0.141(11) -0.002(7) 0.074(10) -0.013(7)
O5 0.101(5) 0.191(8) 0.167(8) 0.001(6) 0.054(5) 0.023(6)
O6 0.122(6) 0.109(5) 0.231(10) -0.009(6) 0.062(6) -0.011(5)
O7 0.112(4) 0.110(4) 0.069(4) -0.011(3) 0.033(3) 0.016(4)
O8 0.122(4) 0.102(4) 0.054(3) -0.006(3) 0.025(3) -0.008(4)
O9 0.097(4) 0.107(4) 0.071(4) 0.006(3) 0.013(3) -0.006(3)
O10 0.081(3) 0.113(4) 0.086(4) 0.027(3) 0.024(3) -0.005(3)
O2W 0.34(3) 0.146(13) 0.46(4) 0.000 0.23(3) 0.000
O3W 0.172(16) 0.40(4) 0.48(4) 0.000 0.13(2) 0.000
Cd1 0.1091(6) 0.0665(5) 0.1261(7) -0.0135(3) 0.0452(5) 0.0050(3)
O1W 0.235(15) 0.155(11) 0.158(10) 0.000 0.020(10) 0.000

loop_
_atom_type_symbol
_atom_type_description
_atom_type_scat_dispersion_real
_atom_type_scat_dispersion_imag
_atom_type_scat_source
C C 0.0033 0.0016 'International Tables Vol C Tables 4.2.6.8 and 6.1.1.4'
H H 0.0000 0.0000 'International Tables Vol C Tables 4.2.6.8 and 6.1.1.4'
N N 0.0061 0.0033 'International Tables Vol C Tables 4.2.6.8 and 6.1.1.4'
O O 0.0106 0.0060 'International Tables Vol C Tables 4.2.6.8 and 6.1.1.4'
Cd Cd -0.8075 1.2024 'International Tables Vol C Tables 4.2.6.8 and 6.1.1.4'

loop_
_geom_angle_atom_site_label_1
_geom_angle_atom_site_label_2
_geom_angle_atom_site_label_3
_geom_angle
_geom_angle_site_symmetry_1
_geom_angle_site_symmetry_3
O1 C1 O2 111(2) . .
O1 C1 C2 145(2) . .
O2 C1 C2 103(3) . .
O1 C1 C16 109(3) . 5_656
O2 C1 C16 56(3) . 5_656
C2 C1 C16 86.5(15) . 5_656
O1 C1 O3 115.5(16) . 5_656
O2 C1 O3 8(3) . 5_656
C2 C1 O3 98.1(18) . 5_656
C16 C1 O3 48.2(18) 5_656 5_656
O1 C1 Cd1 55.0(10) . .
O2 C1 Cd1 56.1(18) . .
C2 C1 Cd1 158.9(17) . .
C16 C1 Cd1 77.6(7) 5_656 .
O3 C1 Cd1 60.8(11) 5_656 .
C3 C2 C7 120.0 . .
C3 C2 C1 132.1(16) . .
C7 C2 C1 107.3(16) . .
C3 C2 C13 77(2) . 5_656
C7 C2 C13 113(3) . 5_656
C1 C2 C13 91.9(15) . 5_656
C4 C3 C2 120.0 . .
C4 C3 C12 100.8(14) . 5_656
C2 C3 C12 104(3) . 5_656
C3 C4 C5 120.0 . .
C3 C4 H4 120.0 . .
C5 C4 H4 120.0 . .
C4 C5 C6 120.0 . .
C4 C5 C8 130(3) . .
C6 C5 C8 110(3) . .
C5 C6 C7 120.0 . .
C5 C6 H6 120.0 . .
C7 C6 H6 120.0 . .
C6 C7 C2 120.0 . .
C6 C7 H7 120.0 . .
C2 C7 H7 120.0 . .
C9 C8 C5 127(5) . .
C8 C9 C10 119(4) . .
C11 C10 C15 120.0 . .
C11 C10 C9 136(3) . .
C15 C10 C9 99(3) . .
C12 C11 C10 120.0 . .
C12 C11 H11 120.0 . .
C10 C11 H11 120.0 . .
C13 C12 C11 120.0 . .
C13 C12 C3 93(3) . 5_656
C11 C12 C3 107.9(17) . 5_656
C14 C13 C12 120.0 . .
C14 C13 C16 119.7(15) . .
C12 C13 C16 120.1(15) . .
C14 C13 C2 113.7(12) . 5_656
C12 C13 C2 85.4(12) . 5_656
C16 C13 C2 74.8(12) . 5_656
C13 C14 C15 120.0 . .
C13 C14 H14 120.0 . .
C15 C14 H14 120.0 . .
C14 C15 C10 120.0 . .
C14 C15 H15 120.0 . .
C10 C15 H15 120.0 . .
O4 C16 O3 120.6(18) . .
O4 C16 O2 109(2) . 5_656
O3 C16 O2 20(3) . 5_656
O4 C16 C13 121.0(18) . .
O3 C16 C13 117(2) . .
O2 C16 C13 122(2) 5_656 .
O4 C16 C1 83.8(18) . 5_656
O3 C16 C1 70(2) . 5_656
O2 C16 C1 50.4(11) 5_656 5_656
C13 C16 C1 105.7(14) . 5_656
O6 C17 O5 122.5(9) . .
O6 C17 C18 119.2(12) . .
O5 C17 C18 118.0(12) . .
O6 C17 Cd1 57.5(5) . .
O5 C17 Cd1 65.1(5) . .
C18 C17 Cd1 170.2(6) . .
C19 C18 C23 120.1(10) . .
C19 C18 C17 119.8(12) . .
C23 C18 C17 120.0(11) . .
C18 C19 C20 120.9(14) . .
C18 C19 H19 119.5 . .
C20 C19 H19 119.5 . .
C21 C20 C19 120.8(13) . .
C21 C20 H20 119.6 . .
C19 C20 H20 119.6 . .
C22 C21 C20 117.3(11) . .
C22 C21 C24 115.5(18) . .
C20 C21 C24 127(2) . .
C21 C22 C23 120.3(14) . .
C21 C22 H22 119.9 . .
C23 C22 H22 119.9 . .
C18 C23 C22 120.4(13) . .
C18 C23 H23 119.8 . .
C22 C23 H23 119.8 . .
C24 C24 C21 140(4) 7_756 .
N2 C25 N3 114.1(9) . .
N2 C25 H25 122.9 . .
N3 C25 H25 122.9 . .
N1 C26 N3 108.8(8) . .
N1 C26 H26 125.6 . .
N3 C26 H26 125.6 . .
N1 C27 C28 113.6(7) . .
N1 C27 H27A 108.9 . .
C28 C27 H27A 108.9 . .
N1 C27 H27B 108.9 . .
C28 C27 H27B 108.9 . .
H27A C27 H27B 107.7 . .
C29 C28 C33 116.5(7) . .
C29 C28 C27 120.4(8) . .
C33 C28 C27 123.1(8) . .
C28 C29 O7 118.0(7) . .
C28 C29 C30 124.2(8) . .
O7 C29 C30 117.8(8) . .
C31 C30 C29 115.4(8) . .
C31 C30 C43 122.2(8) . 2_656
C29 C30 C43 122.3(8) . 2_656
C32 C31 C30 123.1(7) . .
C32 C31 H31 118.4 . .
C30 C31 H31 118.4 . .
C31 C32 C33 117.2(8) . .
C31 C32 C34 122.4(7) . .
C33 C32 C34 120.2(8) . .
C28 C33 O8 116.8(7) . .
C28 C33 C32 123.5(8) . .
O8 C33 C32 119.7(8) . .
C32 C34 C35 113.7(7) . .
C32 C34 C37 108.3(6) . .
C35 C34 C37 113.2(7) . .
C32 C34 H34 107.1 . .
C35 C34 H34 107.1 . .
C37 C34 H34 107.1 . .
C34 C35 H35A 109.5 . .
C34 C35 H35B 109.5 . .
H35A C35 H35B 109.5 . .
C34 C35 H35C 109.5 . .
H35A C35 H35C 109.5 . .
H35B C35 H35C 109.5 . .
O8 C36 O9 110.6(7) . .
O8 C36 H36A 109.5 . .
O9 C36 H36A 109.5 . .
O8 C36 H36B 109.5 . .
O9 C36 H36B 109.5 . .
H36A C36 H36B 108.1 . .
C38 C37 C42 119.6(7) . .
C38 C37 C34 121.2(8) . .
C42 C37 C34 119.1(7) . .
C37 C38 C39 121.2(8) . .
C37 C38 H38 119.4 . .
C39 C38 H38 119.4 . .
C40 C39 C38 118.6(7) . .
C40 C39 C43 120.9(7) . .
C38 C39 C43 120.5(8) . .
C41 C40 O10 117.9(7) . .
C41 C40 C39 121.9(7) . .
O10 C40 C39 120.2(7) . .
C40 C41 C42 118.1(8) . .
C40 C41 C46 121.6(7) . .
C42 C41 C46 120.2(8) . .
C37 C42 O9 121.7(7) . .
C37 C42 C41 120.5(7) . .
O9 C42 C41 117.7(7) . .
C30 C43 C44 113.9(8) 2_656 .
C30 C43 C39 109.5(6) 2_656 .
C44 C43 C39 114.7(7) . .
C30 C43 H43 106.0 2_656 .
C44 C43 H43 106.0 . .
C39 C43 H43 106.0 . .
C43 C44 H44A 109.5 . .
C43 C44 H44B 109.5 . .
H44A C44 H44B 109.5 . .
C43 C44 H44C 109.5 . .
H44A C44 H44C 109.5 . .
H44B C44 H44C 109.5 . .
O10 C45 O7 115.1(8) . 2_656
O10 C45 H45A 108.5 . .
O7 C45 H45A 108.5 2_656 .
O10 C45 H45B 108.5 . .
O7 C45 H45B 108.5 2_656 .
H45A C45 H45B 107.5 . .
N4 C46 C41 111.5(7) . .
N4 C46 H46A 109.3 . .
C41 C46 H46A 109.3 . .
N4 C46 H46B 109.3 . .
C41 C46 H46B 109.3 . .
H46A C46 H46B 108.0 . .
N6 C47 N5 113.9(9) . .
N6 C47 H47 123.0 . .
N5 C47 H47 123.0 . .
N6 C48 N4 109.4(9) . .
N6 C48 H48 125.3 . .
N4 C48 H48 125.3 . .
C26 N1 N2 111.3(8) . .
C26 N1 C27 129.7(9) . .
N2 N1 C27 118.9(8) . .
C25 N2 N1 102.0(7) . .
C26 N3 C25 103.7(8) . .
C26 N3 Cd1 126.8(6) . .
C25 N3 Cd1 127.8(7) . .
N5 N4 C48 108.8(9) . .
N5 N4 C46 122.5(8) . .
C48 N4 C46 128.7(9) . .
C47 N5 N4 103.5(8) . .
C47 N6 C48 104.3(8) . .
C47 N6 Cd1 130.9(7) . 2_656
C48 N6 Cd1 121.9(6) . 2_656
C1 O1 Cd1 95.8(12) . .
O3 O2 C1 149(10) 5_656 .
O3 O2 C16 78(10) 5_656 5_656
C1 O2 C16 74(3) . 5_656
O3 O2 Cd1 102(8) 5_656 .
C1 O2 Cd1 94.7(19) . .
C16 O2 Cd1 99(2) 5_656 .
O2 O3 C16 82(8) 5_656 .
O2 O3 C1 23(7) 5_656 5_656
C16 O3 C1 61.8(17) . 5_656
O2 O3 Cd1 66(8) 5_656 5_656
C16 O3 Cd1 93.3(17) . 5_656
C1 O3 Cd1 79.3(13) 5_656 5_656
C16 O4 Cd1 90.3(10) . 5_656
C17 O5 Cd1 87.2(7) . .
C17 O6 Cd1 95.2(7) . .
C29 O7 C45 118.0(6) . 2_656
C33 O8 C36 116.1(6) . .
C42 O9 C36 115.9(6) . .
C40 O10 C45 118.1(6) . .
O1 Cd1 O2 58.4(5) . .
O1 Cd1 O6 99.3(12) . .
O2 Cd1 O6 89.8(14) . .
O1 Cd1 N6 98.4(6) . 2_656
O2 Cd1 N6 156.1(8) . 2_656
O6 Cd1 N6 100.8(3) . 2_656
O1 Cd1 N3 124.8(13) . .
O2 Cd1 N3 102.2(13) . .
O6 Cd1 N3 134.2(3) . .
N6 Cd1 N3 85.8(3) 2_656 .
O1 Cd1 O3 68.9(10) . 5_656
O2 Cd1 O3 11.5(16) . 5_656
O6 Cd1 O3 92.7(9) . 5_656
N6 Cd1 O3 163.0(5) 2_656 5_656
N3 Cd1 O3 92.3(10) . 5_656
O1 Cd1 O5 153.9(12) . .
O2 Cd1 O5 112.3(9) . .
O6 Cd1 O5 54.9(3) . .
N6 Cd1 O5 91.2(3) 2_656 .
N3 Cd1 O5 79.9(3) . .
O3 Cd1 O5 105.2(5) 5_656 .
O1 Cd1 O4 48.7(12) . 5_656
O2 Cd1 O4 53.7(13) . 5_656
O6 Cd1 O4 139.2(4) . 5_656
N6 Cd1 O4 107.7(4) 2_656 5_656
N3 Cd1 O4 77.4(4) . 5_656
O3 Cd1 O4 55.5(7) 5_656 5_656
O5 Cd1 O4 149.1(4) . 5_656
O1 Cd1 C1 29.2(3) . .
O2 Cd1 C1 29.3(3) . .
O6 Cd1 C1 95.5(6) . .
N6 Cd1 C1 127.3(7) 2_656 .
N3 Cd1 C1 116.3(6) . .
O3 Cd1 C1 39.9(9) 5_656 .
O5 Cd1 C1 137.3(7) . .
O4 Cd1 C1 43.8(7) 5_656 .
O1 Cd1 C17 126.4(12) . .
O2 Cd1 C17 101.2(12) . .
O6 Cd1 C17 27.3(3) . .
N6 Cd1 C17 97.8(3) 2_656 .
N3 Cd1 C17 107.1(4) . .
O3 Cd1 C17 98.9(6) 5_656 .
O5 Cd1 C17 27.6(3) . .
O4 Cd1 C17 154.4(4) 5_656 .
C1 Cd1 C17 117.1(7) . .

loop_
_geom_bond_atom_site_label_1
_geom_bond_atom_site_label_2
_geom_bond_distance
_geom_bond_site_symmetry_2
C1 O1 1.305(10) .
C1 O2 1.307(10) .
C1 C2 1.487(9) .
C1 C16 1.63(4) 5_656
C1 O3 1.74(4) 5_656
C1 Cd1 2.664(9) .
C2 C3 1.3900 .
C2 C7 1.3900 .
C2 C13 1.96(10) 5_656
C3 C4 1.3900 .
C3 C12 1.54(9) 5_656
C4 C5 1.3900 .
C4 H4 0.9300 .
C5 C6 1.3900 .
C5 C8 1.507(10) .
C6 C7 1.3900 .
C6 H6 0.9300 .
C7 H7 0.9300 .
C8 C9 1.34(6) .
C9 C10 1.507(10) .
C10 C11 1.3900 .
C10 C15 1.3900 .
C11 C12 1.3900 .
C11 H11 0.9300 .
C12 C13 1.3900 .
C12 C3 1.54(11) 5_656
C13 C14 1.3900 .
C13 C16 1.506(9) .
C13 C2 1.96(3) 5_656
C14 C15 1.3900 .
C14 H14 0.9300 .
C15 H15 0.9300 .
C16 O4 1.24(2) .
C16 O3 1.38(4) .
C16 O2 1.40(5) 5_656
C16 C1 1.63(4) 5_656
C17 O6 1.237(14) .
C17 O5 1.245(13) .
C17 C18 1.493(8) .
C17 Cd1 2.683(9) .
C18 C19 1.319(14) .
C18 C23 1.365(15) .
C19 C20 1.400(19) .
C19 H19 0.9300 .
C20 C21 1.38(2) .
C20 H20 0.9300 .
C21 C22 1.38(2) .
C21 C24 1.489(9) .
C22 C23 1.399(19) .
C22 H22 0.9300 .
C23 H23 0.9300 .
C24 C24 0.97(3) 7_756
C25 N2 1.304(12) .
C25 N3 1.353(12) .
C25 H25 0.9300 .
C26 N1 1.303(10) .
C26 N3 1.334(11) .
C26 H26 0.9300 .
C27 N1 1.418(11) .
C27 C28 1.491(11) .
C27 H27A 0.9700 .
C27 H27B 0.9700 .
C28 C29 1.365(11) .
C28 C33 1.372(11) .
C29 O7 1.381(10) .
C29 C30 1.410(11) .
C30 C31 1.393(11) .
C30 C43 1.475(11) 2_656
C31 C32 1.368(11) .
C31 H31 0.9300 .
C32 C33 1.394(10) .
C32 C34 1.498(11) .
C33 O8 1.394(9) .
C34 C35 1.539(11) .
C34 C37 1.542(10) .
C34 H34 0.9800 .
C35 H35A 0.9600 .
C35 H35B 0.9600 .
C35 H35C 0.9600 .
C36 O8 1.415(10) .
C36 O9 1.452(11) .
C36 H36A 0.9700 .
C36 H36B 0.9700 .
C37 C38 1.363(11) .
C37 C42 1.373(10) .
C38 C39 1.383(10) .
C38 H38 0.9300 .
C39 C40 1.375(11) .
C39 C43 1.546(11) .
C40 C41 1.368(10) .
C40 O10 1.374(9) .
C41 C42 1.405(10) .
C41 C46 1.504(12) .
C42 O9 1.388(9) .
C43 C30 1.475(11) 2_656
C43 C44 1.518(12) .
C43 H43 0.9800 .
C44 H44A 0.9600 .
C44 H44B 0.9600 .
C44 H44C 0.9600 .
C45 O10 1.398(10) .
C45 O7 1.415(10) 2_656
C45 H45A 0.9700 .
C45 H45B 0.9700 .
C46 N4 1.438(12) .
C46 H46A 0.9700 .
C46 H46B 0.9700 .
C47 N6 1.314(12) .
C47 N5 1.328(11) .
C47 H47 0.9300 .
C48 N6 1.321(12) .
C48 N4 1.344(11) .
C48 H48 0.9300 .
N1 N2 1.366(10) .
N3 Cd1 2.301(8) .
N4 N5 1.337(10) .
N6 Cd1 2.275(7) 2_656
O1 Cd1 2.19(2) .
O2 O3 0.48(7) 5_656
O2 C16 1.40(5) 5_656
O2 Cd1 2.22(4) .
O3 O2 0.48(7) 5_656
O3 C1 1.74(4) 5_656
O3 Cd1 2.37(3) 5_656
O4 Cd1 2.512(14) 5_656
O5 Cd1 2.438(9) .
O6 Cd1 2.272(8) .
O7 C45 1.415(10) 2_656
Cd1 N6 2.275(7) 2_656
Cd1 O3 2.37(3) 5_656
Cd1 O4 2.512(14) 5_656

loop_
_geom_torsion_atom_site_label_1
_geom_torsion_atom_site_label_2
_geom_torsion_atom_site_label_3
_geom_torsion_atom_site_label_4
_geom_torsion
_geom_torsion_site_symmetry_1
_geom_torsion_site_symmetry_4
O1 C1 C2 C3 -174(5) . .
O2 C1 C2 C3 14(4) . .
C16 C1 C2 C3 67(3) 5_656 .
O3 C1 C2 C3 20(3) 5_656 .
Cd1 C1 C2 C3 26(7) . .
O1 C1 C2 C7 -3(6) . .
O2 C1 C2 C7 -176(3) . .
C16 C1 C2 C7 -122.2(16) 5_656 .
O3 C1 C2 C7 -169.1(17) 5_656 .
Cd1 C1 C2 C7 -163(5) . .
O1 C1 C2 C13 112(6) . 5_656
O2 C1 C2 C13 -61(4) . 5_656
C16 C1 C2 C13 -7(3) 5_656 5_656
O3 C1 C2 C13 -54(3) 5_656 5_656
Cd1 C1 C2 C13 -48(6) . 5_656
C7 C2 C3 C4 0.0 . .
C1 C2 C3 C4 170(3) . .
C13 C2 C3 C4 -109.6(19) 5_656 .
C7 C2 C3 C12 112(2) . 5_656
C1 C2 C3 C12 -79(3) . 5_656
C13 C2 C3 C12 1.9(6) 5_656 5_656
C2 C3 C4 C5 0.0 . .
C12 C3 C4 C5 -113(3) 5_656 .
C3 C4 C5 C6 0.0 . .
C3 C4 C5 C8 169(4) . .
C4 C5 C6 C7 0.0 . .
C8 C5 C6 C7 -171(4) . .
C5 C6 C7 C2 0.0 . .
C3 C2 C7 C6 0.0 . .
C1 C2 C7 C6 -172(2) . .
C13 C2 C7 C6 88.1(17) 5_656 .
C4 C5 C8 C9 5(10) . .
C6 C5 C8 C9 175(6) . .
C5 C8 C9 C10 -167(5) . .
C8 C9 C10 C11 45(7) . .
C8 C9 C10 C15 -162(5) . .
C15 C10 C11 C12 0.0 . .
C9 C10 C11 C12 149(4) . .
C10 C11 C12 C13 0.0 . .
C10 C11 C12 C3 -105(4) . 5_656
C11 C12 C13 C14 0.0 . .
C3 C12 C13 C14 113.0(19) 5_656 .
C11 C12 C13 C16 175.7(18) . .
C3 C12 C13 C16 -71(2) 5_656 .
C11 C12 C13 C2 -114.8(10) . 5_656
C3 C12 C13 C2 -1.8(18) 5_656 5_656
C12 C13 C14 C15 0.0 . .
C16 C13 C14 C15 -175.8(18) . .
C2 C13 C14 C15 98.8(11) 5_656 .
C13 C14 C15 C10 0.0 . .
C11 C10 C15 C14 0.0 . .
C9 C10 C15 C14 -159(3) . .
C14 C13 C16 O4 -9(3) . .
C12 C13 C16 O4 175.0(19) . .
C2 C13 C16 O4 100(2) 5_656 .
C14 C13 C16 O3 -177(2) . .
C12 C13 C16 O3 8(3) . .
C2 C13 C16 O3 -68(3) 5_656 .
C14 C13 C16 O2 -154(2) . 5_656
C12 C13 C16 O2 30(3) . 5_656
C2 C13 C16 O2 -45(2) 5_656 5_656
C14 C13 C16 C1 -101(2) . 5_656
C12 C13 C16 C1 83(2) . 5_656
C2 C13 C16 C1 7.5(16) 5_656 5_656
O6 C17 C18 C19 -10.2(15) . .
O5 C17 C18 C19 175.7(10) . .
Cd1 C17 C18 C19 -78(6) . .
O6 C17 C18 C23 165.6(11) . .
O5 C17 C18 C23 -8.4(14) . .
Cd1 C17 C18 C23 98(6) . .
C23 C18 C19 C20 -0.9(15) . .
C17 C18 C19 C20 174.9(9) . .
C18 C19 C20 C21 -2.7(17) . .
C19 C20 C21 C22 4.5(18) . .
C19 C20 C21 C24 -175.2(11) . .
C20 C21 C22 C23 -2.9(18) . .
C24 C21 C22 C23 176.8(11) . .
C19 C18 C23 C22 2.5(16) . .
C17 C18 C23 C22 -173.3(9) . .
C21 C22 C23 C18 -0.5(18) . .
C22 C21 C24 C24 177(3) . 7_756
C20 C21 C24 C24 -3(4) . 7_756
N1 C27 C28 C29 71.6(11) . .
N1 C27 C28 C33 -109.2(9) . .
C33 C28 C29 O7 178.3(6) . .
C27 C28 C29 O7 -2.4(11) . .
C33 C28 C29 C30 -3.1(11) . .
C27 C28 C29 C30 176.2(7) . .
C28 C29 C30 C31 4.1(11) . .
O7 C29 C30 C31 -177.3(6) . .
C28 C29 C30 C43 -178.8(7) . 2_656
O7 C29 C30 C43 -0.2(10) . 2_656
C29 C30 C31 C32 -4.2(10) . .
C43 C30 C31 C32 178.7(6) 2_656 .
C30 C31 C32 C33 3.3(10) . .
C30 C31 C32 C34 178.8(6) . .
C29 C28 C33 O8 179.6(6) . .
C27 C28 C33 O8 0.4(11) . .
C29 C28 C33 C32 1.9(11) . .
C27 C28 C33 C32 -177.3(7) . .
C31 C32 C33 C28 -2.1(11) . .
C34 C32 C33 C28 -177.7(7) . .
C31 C32 C33 O8 -179.7(6) . .
C34 C32 C33 O8 4.7(10) . .
C31 C32 C34 C35 36.8(9) . .
C33 C32 C34 C35 -147.8(7) . .
C31 C32 C34 C37 -90.0(9) . .
C33 C32 C34 C37 85.4(9) . .
C32 C34 C37 C38 91.7(9) . .
C35 C34 C37 C38 -35.3(10) . .
C32 C34 C37 C42 -84.7(9) . .
C35 C34 C37 C42 148.3(8) . .
C42 C37 C38 C39 0.7(11) . .
C34 C37 C38 C39 -175.7(7) . .
C37 C38 C39 C40 0.3(11) . .
C37 C38 C39 C43 178.4(7) . .
C38 C39 C40 C41 -1.5(11) . .
C43 C39 C40 C41 -179.5(7) . .
C38 C39 C40 O10 179.7(6) . .
C43 C39 C40 O10 1.7(11) . .
O10 C40 C41 C42 -179.5(7) . .
C39 C40 C41 C42 1.7(12) . .
O10 C40 C41 C46 4.0(12) . .
C39 C40 C41 C46 -174.8(8) . .
C38 C37 C42 O9 177.3(7) . .
C34 C37 C42 O9 -6.3(11) . .
C38 C37 C42 C41 -0.5(11) . .
C34 C37 C42 C41 175.9(7) . .
C40 C41 C42 C37 -0.6(12) . .
C46 C41 C42 C37 175.9(8) . .
C40 C41 C42 O9 -178.5(7) . .
C46 C41 C42 O9 -2.0(11) . .
C40 C39 C43 C30 85.3(9) . 2_656
C38 C39 C43 C30 -92.7(9) . 2_656
C40 C39 C43 C44 -145.1(8) . .
C38 C39 C43 C44 36.9(10) . .
C40 C41 C46 N4 -74.7(11) . .
C42 C41 C46 N4 108.9(9) . .
N3 C26 N1 N2 -1.3(9) . .
N3 C26 N1 C27 179.3(8) . .
C28 C27 N1 C26 -121.9(9) . .
C28 C27 N1 N2 58.7(11) . .
N3 C25 N2 N1 0.9(11) . .
C26 N1 N2 C25 0.2(9) . .
C27 N1 N2 C25 179.7(8) . .
N1 C26 N3 C25 1.7(9) . .
N1 C26 N3 Cd1 -164.2(5) . .
N2 C25 N3 C26 -1.7(11) . .
N2 C25 N3 Cd1 164.0(6) . .
N6 C48 N4 N5 1.2(11) . .
N6 C48 N4 C46 179.4(9) . .
C41 C46 N4 N5 -58.4(12) . .
C41 C46 N4 C48 123.7(10) . .
N6 C47 N5 N4 -0.6(12) . .
C48 N4 N5 C47 -0.3(11) . .
C46 N4 N5 C47 -178.7(9) . .
N5 C47 N6 C48 1.3(12) . .
N5 C47 N6 Cd1 -159.3(7) . 2_656
N4 C48 N6 C47 -1.5(11) . .
N4 C48 N6 Cd1 161.4(6) . 2_656
O2 C1 O1 Cd1 1(4) . .
C2 C1 O1 Cd1 -171(4) . .
C16 C1 O1 Cd1 -59(3) 5_656 .
O3 C1 O1 Cd1 -7(3) 5_656 .
O1 C1 O2 O3 -124(19) . 5_656
C2 C1 O2 O3 51(20) . 5_656
C16 C1 O2 O3 -25(19) 5_656 5_656
Cd1 C1 O2 O3 -123(20) . 5_656
O1 C1 O2 C16 -99(4) . 5_656
C2 C1 O2 C16 76(2) . 5_656
O3 C1 O2 C16 25(19) 5_656 5_656
Cd1 C1 O2 C16 -98(2) . 5_656
O1 C1 O2 Cd1 -1(4) . .
C2 C1 O2 Cd1 174.6(18) . .
C16 C1 O2 Cd1 98(2) 5_656 .
O3 C1 O2 Cd1 123(20) 5_656 .
O4 C16 O3 O2 -59(8) . 5_656
C13 C16 O3 O2 108(8) . 5_656
C1 C16 O3 O2 11(7) 5_656 5_656
O4 C16 O3 C1 -70(2) . 5_656
O2 C16 O3 C1 -11(7) 5_656 5_656
C13 C16 O3 C1 98(2) . 5_656
O4 C16 O3 Cd1 6(3) . 5_656
O2 C16 O3 Cd1 65(8) 5_656 5_656
C13 C16 O3 Cd1 173.9(17) . 5_656
C1 C16 O3 Cd1 76.0(13) 5_656 5_656
O3 C16 O4 Cd1 -6(3) . 5_656
O2 C16 O4 Cd1 -24(2) 5_656 5_656
C13 C16 O4 Cd1 -173(2) . 5_656
C1 C16 O4 Cd1 -68.4(9) 5_656 5_656
O6 C17 O5 Cd1 -4.2(11) . .
C18 C17 O5 Cd1 169.6(7) . .
O5 C17 O6 Cd1 4.5(12) . .
C18 C17 O6 Cd1 -169.2(7) . .
C28 C29 O7 C45 -104.3(8) . 2_656
C30 C29 O7 C45 77.0(9) . 2_656
C28 C33 O8 C36 98.3(8) . .
C32 C33 O8 C36 -83.9(9) . .
O9 C36 O8 C33 94.7(8) . .
C37 C42 O9 C36 82.6(9) . .
C41 C42 O9 C36 -99.6(8) . .
O8 C36 O9 C42 -93.0(8) . .
C41 C40 O10 C45 104.3(9) . .
C39 C40 O10 C45 -76.8(10) . .
O7 C45 O10 C40 93.6(8) 2_656 .
C1 O1 Cd1 O2 -1(3) . .
C1 O1 Cd1 O6 -85(3) . .
C1 O1 Cd1 N6 173(3) . 2_656
C1 O1 Cd1 N3 82(3) . .
C1 O1 Cd1 O3 5(2) . 5_656
C1 O1 Cd1 O5 -77(4) . .
C1 O1 Cd1 O4 67(3) . 5_656
C1 O1 Cd1 C17 -81(3) . .
O3 O2 Cd1 O1 154(11) 5_656 .
C1 O2 Cd1 O1 1(3) . .
C16 O2 Cd1 O1 75(2) 5_656 .
O3 O2 Cd1 O6 -105(10) 5_656 .
C1 O2 Cd1 O6 102(3) . .
C16 O2 Cd1 O6 176.2(18) 5_656 .
O3 O2 Cd1 N6 138(7) 5_656 2_656
C1 O2 Cd1 N6 -15(6) . 2_656
C16 O2 Cd1 N6 59(4) 5_656 2_656
O3 O2 Cd1 N3 31(10) 5_656 .
C1 O2 Cd1 N3 -123(3) . .
C16 O2 Cd1 N3 -48.4(19) 5_656 .
C1 O2 Cd1 O3 -154(12) . 5_656
C16 O2 Cd1 O3 -79(10) 5_656 5_656
O3 O2 Cd1 O5 -53(10) 5_656 .
C1 O2 Cd1 O5 153(2) . .
C16 O2 Cd1 O5 -132.4(16) 5_656 .
O3 O2 Cd1 O4 95(10) 5_656 5_656
C1 O2 Cd1 O4 -59(2) . 5_656
C16 O2 Cd1 O4 15.7(14) 5_656 5_656
O3 O2 Cd1 C1 154(12) 5_656 .
C16 O2 Cd1 C1 74(3) 5_656 .
O3 O2 Cd1 C17 -80(10) 5_656 .
C1 O2 Cd1 C17 127(3) . .
C16 O2 Cd1 C17 -158.8(17) 5_656 .
C17 O6 Cd1 O1 173.3(9) . .
C17 O6 Cd1 O2 115.4(10) . .
C17 O6 Cd1 N6 -86.1(7) . 2_656
C17 O6 Cd1 N3 8.5(9) . .
C17 O6 Cd1 O3 104.3(10) . 5_656
C17 O6 Cd1 O5 -2.4(6) . .
C17 O6 Cd1 O4 139.8(8) . 5_656
C17 O6 Cd1 C1 144.2(9) . .
C26 N3 Cd1 O1 -160.5(9) . .
C25 N3 Cd1 O1 36.9(11) . .
C26 N3 Cd1 O2 -100.6(11) . .
C25 N3 Cd1 O2 96.8(12) . .
C26 N3 Cd1 O6 1.2(9) . .
C25 N3 Cd1 O6 -161.4(7) . .
C26 N3 Cd1 N6 102.1(7) . 2_656
C25 N3 Cd1 N6 -60.4(8) . 2_656
C26 N3 Cd1 O3 -94.8(8) . 5_656
C25 N3 Cd1 O3 102.6(9) . 5_656
C26 N3 Cd1 O5 10.2(7) . .
C25 N3 Cd1 O5 -152.4(8) . .
C26 N3 Cd1 O4 -148.7(8) . 5_656
C25 N3 Cd1 O4 48.8(8) . 5_656
C26 N3 Cd1 C1 -127.9(10) . .
C25 N3 Cd1 C1 69.5(11) . .
C26 N3 Cd1 C17 5.2(8) . .
C25 N3 Cd1 C17 -157.3(7) . .
C17 O5 Cd1 O1 -7(2) . .
C17 O5 Cd1 O2 -70.6(16) . .
C17 O5 Cd1 O6 2.4(6) . .
C17 O5 Cd1 N6 104.8(7) . 2_656
C17 O5 Cd1 N3 -169.7(7) . .
C17 O5 Cd1 O3 -80.1(12) . 5_656
C17 O5 Cd1 O4 -126.5(9) . 5_656
C17 O5 Cd1 C1 -51.6(11) . .
O2 C1 Cd1 O1 -179(5) . .
C2 C1 Cd1 O1 166(7) . .
C16 C1 Cd1 O1 124(4) 5_656 .
O3 C1 Cd1 O1 173(4) 5_656 .
O1 C1 Cd1 O2 179(5) . .
C2 C1 Cd1 O2 -15(5) . .
C16 C1 Cd1 O2 -57(3) 5_656 .
O3 C1 Cd1 O2 -8(4) 5_656 .
O1 C1 Cd1 O6 99(3) . .
O2 C1 Cd1 O6 -80(3) . .
C2 C1 Cd1 O6 -94(5) . .
C16 C1 Cd1 O6 -136.4(13) 5_656 .
O3 C1 Cd1 O6 -87.6(16) 5_656 .
O1 C1 Cd1 N6 -9(3) . 2_656
O2 C1 Cd1 N6 172(3) . 2_656
C2 C1 Cd1 N6 158(5) . 2_656
C16 C1 Cd1 N6 115.5(13) 5_656 2_656
O3 C1 Cd1 N6 164.3(15) 5_656 2_656
O1 C1 Cd1 N3 -115(3) . .
O2 C1 Cd1 N3 66(3) . .
C2 C1 Cd1 N3 52(5) . .
C16 C1 Cd1 N3 9.6(16) 5_656 .
O3 C1 Cd1 N3 58.4(17) 5_656 .
O1 C1 Cd1 O3 -173(4) . 5_656
O2 C1 Cd1 O3 8(4) . 5_656
C2 C1 Cd1 O3 -7(5) . 5_656
C16 C1 Cd1 O3 -49(2) 5_656 5_656
O1 C1 Cd1 O5 141(3) . .
O2 C1 Cd1 O5 -38(3) . .
C2 C1 Cd1 O5 -53(6) . .
C16 C1 Cd1 O5 -94.7(14) 5_656 .
O3 C1 Cd1 O5 -45.9(18) 5_656 .
O1 C1 Cd1 O4 -85(3) . 5_656
O2 C1 Cd1 O4 96(3) . 5_656
C2 C1 Cd1 O4 82(5) . 5_656
C16 C1 Cd1 O4 39.5(11) 5_656 5_656
O3 C1 Cd1 O4 88.3(18) 5_656 5_656
O1 C1 Cd1 C17 117(3) . .
O2 C1 Cd1 C17 -62(3) . .
C2 C1 Cd1 C17 -77(5) . .
C16 C1 Cd1 C17 -118.8(13) 5_656 .
O3 C1 Cd1 C17 -70.0(16) 5_656 .
O6 C17 Cd1 O1 -8.2(12) . .
O5 C17 Cd1 O1 176.0(11) . .
C18 C17 Cd1 O1 65(6) . .
O6 C17 Cd1 O2 -67.0(13) . .
O5 C17 Cd1 O2 117.2(13) . .
C18 C17 Cd1 O2 6(6) . .
O5 C17 Cd1 O6 -175.8(11) . .
C18 C17 Cd1 O6 73(6) . .
O6 C17 Cd1 N6 98.4(7) . 2_656
O5 C17 Cd1 N6 -77.4(7) . 2_656
C18 C17 Cd1 N6 171(6) . 2_656
O6 C17 Cd1 N3 -173.6(7) . .
O5 C17 Cd1 N3 10.6(7) . .
C18 C17 Cd1 N3 -101(6) . .
O6 C17 Cd1 O3 -78.5(12) . 5_656
O5 C17 Cd1 O3 105.7(11) . 5_656
C18 C17 Cd1 O3 -5(6) . 5_656
O6 C17 Cd1 O5 175.8(11) . .
C18 C17 Cd1 O5 -111(6) . .
O6 C17 Cd1 O4 -77.2(14) . 5_656
O5 C17 Cd1 O4 107.0(12) . 5_656
C18 C17 Cd1 O4 -4(7) . 5_656
O6 C17 Cd1 C1 -40.9(10) . .
O5 C17 Cd1 C1 143.3(9) . .
C18 C17 Cd1 C1 32(6) . .
